data_4100069
_journal_name_full 'Journal of the American Chemical Society'
_journal_paper_doi 10.1021/ja043527a
_journal_year 2005
_chemical_formula_moiety 'C24 H36 Cs O9 Ni S10 '
_chemical_formula_sum 'C24 H36 Cs Ni O9 S10'
_chemical_formula_weight 980.75
_space_group_IT_number 2
_symmetry_cell_setting triclinic
_symmetry_Int_Tables_number 2
_symmetry_space_group_name_Hall '-P 1'
_symmetry_space_group_name_H-M 'P -1'
_cell_angle_alpha 84.03(2)
_cell_angle_beta 87.93(1)
_cell_angle_gamma 80.58(1)
_cell_formula_units_Z 2
_cell_length_a 10.782(3)
_cell_length_b 13.050(5)
_cell_length_c 13.818(4)
_cell_measurement_temperature 280.1
_cell_volume 1907.3(1)
_cod_original_formula_sum 'C24 H36 Cs O9 Ni S10 '
_cod_database_code 4100069

loop_
_symmetry_equiv_pos_as_xyz
x,y,z
-x,-y,-z

loop_
_atom_site_label
_atom_site_type_symbol
_atom_site_fract_x
_atom_site_fract_y
_atom_site_fract_z
_atom_site_U_iso_or_equiv
_atom_site_adp_type
_atom_site_occupancy
_atom_site_symmetry_multiplicity
_atom_site_calc_flag
_atom_site_refinement_flags
_atom_site_disorder_assembly
_atom_site_disorder_group
Cs1 Cs 0.03616(4) 0.16816(3) -0.03159(2) 0.0570(1) Uani 1.00 1 d . . .
Ni1 Ni 0.34329(6) 0.03907(5) 0.42394(4) 0.0400(2) Uani 1.00 1 d . . .
S1 S 0.1791(1) -0.0014(1) 0.5036(1) 0.0495(3) Uani 1.00 1 d . . .
S2 S 0.0940(2) -0.2121(1) 0.5555(1) 0.0542(4) Uani 1.00 1 d . . .
S3 S 0.1251(3) -0.4431(1) 0.5612(2) 0.0820(6) Uani 1.00 1 d . . .
S4 S 0.3169(1) -0.3227(1) 0.4666(1) 0.0532(4) Uani 1.00 1 d . . .
S5 S 0.4179(1) -0.1220(1) 0.4028(1) 0.0454(3) Uani 1.00 1 d . . .
S6 S 0.5017(1) 0.0819(1) 0.3370(1) 0.0486(3) Uani 1.00 1 d . . .
S7 S 0.5830(1) 0.2944(1) 0.2845(1) 0.0510(4) Uani 1.00 1 d . . .
S8 S 0.5540(2) 0.5240(2) 0.2838(2) 0.0861(7) Uani 1.00 1 d . . .
S9 S 0.3728(1) 0.4002(1) 0.3897(1) 0.0538(4) Uani 1.00 1 d . . .
S10 S 0.2716(1) 0.1990(1) 0.4509(1) 0.0506(3) Uani 1.00 1 d . . .
O1 O 0.1384(9) 0.3267(7) 0.1207(6) 0.070(2) Uani 0.60 1 d P . .
O2 O -0.126(1) 0.3534(7) 0.0875(6) 0.072(2) Uani 0.60 1 d P . .
O3 O -0.200(2) 0.335(1) -0.105(1) 0.142(6) Uani 0.60 1 d P . .
O4 O -0.006(1) 0.307(2) -0.246(1) 0.165(6) Uani 0.60 1 d P . .
O5 O 0.243(1) 0.213(1) -0.2022(8) 0.105(4) Uani 0.60 1 d P . .
O6 O 0.3259(9) 0.2371(7) -0.0087(6) 0.070(2) Uani 0.60 1 d P . .
O7 O -0.070(1) 0.0222(8) 0.1741(9) 0.064(3) Uani 0.40 1 d P . .
O8 O -0.253(1) 0.073(1) 0.0336(8) 0.079(4) Uani 0.40 1 d P . .
O9 O -0.184(1) 0.000(1) -0.1419(8) 0.081(4) Uani 0.40 1 d P . .
O10 O -0.018(3) 0.341(2) 0.139(2) 0.18(1) Uani 0.40 1 d P . .
O11 O -0.196(2) 0.360(2) -0.007(2) 0.130(9) Uani 0.40 1 d P . .
O12 O -0.108(2) 0.323(1) -0.195(1) 0.129(6) Uani 0.40 1 d P . .
O13 O 0.137(1) 0.241(1) -0.250(1) 0.078(4) Uani 0.40 1 d P . .
O14 O 0.323(1) 0.200(1) -0.101(1) 0.073(4) Uani 0.40 1 d P . .
O15 O 0.235(1) 0.280(1) 0.074(1) 0.083(5) Uani 0.40 1 d P . .
O16 O -0.1954(9) 0.0426(7) 0.1317(6) 0.067(2) Uani 0.60 1 d P . .
O17 O -0.253(1) 0.0778(8) -0.0649(6) 0.081(3) Uani 0.60 1 d P . .
O18 O -0.0559(9) -0.0164(8) -0.1846(7) 0.080(3) Uani 0.60 1 d P . .
C1 C 0.1999(5) -0.1355(3) 0.5020(4) 0.042(1) Uani 1.00 1 d . . .
C2 C 0.1746(6) -0.3324(5) 0.5288(4) 0.052(1) Uani 1.00 1 d . . .
C3 C 0.3050(5) -0.1875(4) 0.4601(4) 0.045(1) Uani 1.00 1 d . . .
C4 C 0.4801(5) 0.2147(4) 0.3428(4) 0.047(1) Uani 1.00 1 d . . .
C5 C 0.5073(5) 0.4115(4) 0.3183(5) 0.050(1) Uani 1.00 1 d . . .
C6 C 0.3807(5) 0.2657(4) 0.3950(4) 0.044(1) Uani 1.00 1 d . . .
C7 C 0.061(1) 0.328(1) 0.1963(8) 0.141(6) Uani 1.00 1 d . . .
C8 C -0.094(1) 0.398(1) 0.1550(8) 0.136(5) Uani 1.00 1 d . . .
C9 C -0.216(1) 0.4205(9) 0.049(1) 0.118(4) Uani 1.00 1 d . . .
C10 C -0.274(1) 0.370(2) -0.051(2) 0.21(1) Uani 1.00 1 d . . .
C11 C -0.206(2) 0.390(1) -0.184(2) 0.181(8) Uani 1.00 1 d . . .
C12 C -0.092(2) 0.3630(9) -0.2694(9) 0.149(5) Uani 1.00 1 d . . .
C13 C 0.073(2) 0.293(1) -0.3101(9) 0.133(5) Uani 1.00 1 d . . .
C14 C 0.227(2) 0.275(2) -0.2769(8) 0.187(8) Uani 1.00 1 d . . .
C15 C 0.364(1) 0.207(1) -0.184(1) 0.127(5) Uani 1.00 1 d . . .
C16 C 0.376(1) 0.2758(8) -0.0848(8) 0.106(4) Uani 1.00 1 d . . .
C17 C 0.3526(8) 0.2817(8) 0.057(1) 0.110(4) Uani 1.00 1 d . . .
C18 C 0.239(2) 0.280(1) 0.1587(7) 0.136(5) Uani 1.00 1 d . . .
C19 C -0.1684(9) 0.0789(7) 0.2090(6) 0.079(3) Uani 1.00 1 d . . .
C20 C -0.2948(9) 0.092(1) 0.106(1) 0.124(5) Uani 1.00 1 d . . .
C21 C -0.3414(6) 0.0563(7) -0.0041(8) 0.083(3) Uani 1.00 1 d . . .
C22 C -0.285(1) 0.043(1) -0.138(1) 0.143(5) Uani 1.00 1 d . . .
C23 C -0.156(1) 0.0438(8) -0.2236(7) 0.090(3) Uani 1.00 1 d . . .
C24 C 0.016(1) -0.0132(8) -0.2538(6) 0.102(3) Uani 1.00 1 d . . .
H1 H 0.405(1) 0.235(1) -0.240(1) 0.144(6) Uiso 1.00 1 c . . .
H2 H 0.398(1) 0.135(1) -0.170(1) 0.144(6) Uiso 1.00 1 c . . .
H3 H 0.463(1) 0.2733(8) -0.0736(8) 0.128(5) Uiso 1.00 1 c . . .
H4 H 0.338(1) 0.3462(8) -0.1001(8) 0.128(5) Uiso 1.00 1 c . . .
H5 H 0.3579(8) 0.3526(8) 0.037(1) 0.133(5) Uiso 1.00 1 c . . .
H6 H 0.4319(8) 0.2469(8) 0.081(1) 0.133(5) Uiso 1.00 1 c . . .
H7 H 0.228(2) 0.210(1) 0.1804(7) 0.169(8) Uiso 1.00 1 c . . .
H8 H 0.261(2) 0.313(1) 0.2120(7) 0.169(8) Uiso 1.00 1 c . . .
H9 H 0.092(1) 0.360(1) 0.2469(8) 0.180(9) Uiso 1.00 1 c . . .
H10 H 0.052(1) 0.258(1) 0.2191(8) 0.180(9) Uiso 1.00 1 c . . .
H11 H -0.154(1) 0.400(1) 0.2074(8) 0.157(6) Uiso 1.00 1 c . . .
H12 H -0.083(1) 0.467(1) 0.1314(8) 0.157(6) Uiso 1.00 1 c . . .
H13 H -0.185(1) 0.4842(9) 0.032(1) 0.136(5) Uiso 1.00 1 c . . .
H14 H -0.284(1) 0.4314(9) 0.095(1) 0.136(5) Uiso 1.00 1 c . . .
H15 H -0.337(1) 0.329(2) -0.031(2) 0.25(1) Uiso 1.00 1 c . . .
H16 H -0.310(1) 0.431(2) -0.090(2) 0.25(1) Uiso 1.00 1 c . . .
H17 H -0.206(2) 0.460(1) -0.170(2) 0.201(9) Uiso 1.00 1 c . . .
H18 H -0.284(2) 0.386(1) -0.213(2) 0.201(9) Uiso 1.00 1 c . . .
H19 H -0.126(2) 0.3344(9) -0.3209(9) 0.170(8) Uiso 1.00 1 c . . .
H20 H -0.065(2) 0.4268(9) -0.2935(9) 0.170(8) Uiso 1.00 1 c . . .
H21 H 0.058(2) 0.351(1) -0.3573(9) 0.160(7) Uiso 1.00 1 c . . .
H22 H 0.057(2) 0.232(1) -0.3375(9) 0.160(7) Uiso 1.00 1 c . . .
H23 H 0.277(2) 0.244(2) -0.3277(8) 0.23(1) Uiso 1.00 1 c . . .
H24 H 0.250(2) 0.340(2) -0.2690(8) 0.23(1) Uiso 1.00 1 c . . .
H25 H 0.023(1) 0.0563(8) -0.2782(6) 0.121(4) Uiso 1.00 1 c . . .
H26 H -0.010(1) -0.0484(8) -0.3044(6) 0.121(4) Uiso 1.00 1 c . . .
H27 H -0.1610(9) 0.1500(7) 0.1916(6) 0.096(3) Uiso 1.00 1 c . . .
H28 H -0.2325(9) 0.0745(7) 0.2576(6) 0.096(3) Uiso 1.00 1 c . . .
H29 H -0.3570(9) 0.079(1) 0.154(1) 0.161(7) Uiso 1.00 1 c . . .
H30 H -0.2872(9) 0.164(1) 0.100(1) 0.161(7) Uiso 1.00 1 c . . .
H31 H -0.4184(6) 0.0973(7) -0.0256(8) 0.100(3) Uiso 1.00 1 c . . .
H32 H -0.3489(6) -0.0156(7) 0.0004(8) 0.100(3) Uiso 1.00 1 c . . .
H33 H -0.300(1) -0.027(1) -0.122(1) 0.168(7) Uiso 1.00 1 c . . .
H34 H -0.360(1) 0.084(1) -0.163(1) 0.168(7) Uiso 1.00 1 c . . .
H35 H -0.173(1) 0.0169(8) -0.2821(7) 0.108(3) Uiso 1.00 1 c . . .
H36 H -0.143(1) 0.1140(8) -0.2376(7) 0.108(3) Uiso 1.00 1 c . . .
